data_7132361
loop_
_publ_author_name
'He, Jiwen'
'Li, Xiaohua'
'He, Qiuqin'
'Fan, Renhua'

_publ_section_title
;
 Cascade alkyl migration in 2-alkynylanilines for the synthesis of
 benzenoid ring multi-functionalized indoles.
;
_journal_issue 1
_journal_name_full 'Chemical communications (Cambridge, England)'
_journal_page_first 71
_journal_page_last 74
_journal_paper_doi 10.1039/d3cc04815b
_journal_volume 60
_journal_year 2023
_chemical_formula_sum 'C26 H25 N O3 S'
_chemical_formula_weight 431.53
_space_group_crystal_system orthorhombic
_space_group_IT_number 33
_space_group_name_Hall 'P 2c -2n'
_space_group_name_H-M_alt 'P n a 21'
_atom_sites_solution_hydrogens geom
_audit_creation_method SHELXL-2016/6
_audit_update_record
;
2023-09-12 deposited with the CCDC.	2023-11-16 downloaded from the CCDC.
;
_cell_angle_alpha 90
_cell_angle_beta 90
_cell_angle_gamma 90
_cell_formula_units_Z 4
_cell_length_a 15.5963(5)
_cell_length_b 8.0239(2)
_cell_length_c 17.6239(5)
_cell_measurement_reflns_used 9867
_cell_measurement_temperature 173(2)
_cell_measurement_theta_max 56.94
_cell_measurement_theta_min 4.93
_cell_volume 2205.51(11)
_computing_cell_refinement 'Bruker SAINT'
_computing_data_collection 'Bruker APEX2'
_computing_data_reduction 'Bruker SAINT'
_computing_molecular_graphics 'Bruker SHELXTL'
_computing_publication_material 'Bruker SHELXTL'
_computing_structure_refinement 'SHELXL-2016/6 (Sheldrick, 2016)'
_computing_structure_solution 'SHELXT 2014/5 (Sheldrick, 2014)'
_diffrn_ambient_temperature 173(2)
_diffrn_measured_fraction_theta_full 0.998
_diffrn_measured_fraction_theta_max 0.998
_diffrn_measurement_device_type 'Bruker APEX-II CCD'
_diffrn_measurement_method '\f and \w scans'
_diffrn_radiation_type GaK\a
_diffrn_radiation_wavelength 1.34138
_diffrn_reflns_av_R_equivalents 0.0485
_diffrn_reflns_av_unetI/netI 0.0319
_diffrn_reflns_Laue_measured_fraction_full 0.998
_diffrn_reflns_Laue_measured_fraction_max 0.998
_diffrn_reflns_limit_h_max 19
_diffrn_reflns_limit_h_min -19
_diffrn_reflns_limit_k_max 9
_diffrn_reflns_limit_k_min -9
_diffrn_reflns_limit_l_max 20
_diffrn_reflns_limit_l_min -21
_diffrn_reflns_number 28059
_diffrn_reflns_point_group_measured_fraction_full 0.990
_diffrn_reflns_point_group_measured_fraction_max 0.989
_diffrn_reflns_theta_full 53.594
_diffrn_reflns_theta_max 56.496
_diffrn_reflns_theta_min 4.934
_exptl_absorpt_coefficient_mu 0.995
_exptl_absorpt_correction_T_max 0.751
_exptl_absorpt_correction_T_min 0.611
_exptl_absorpt_correction_type multi-scan
_exptl_absorpt_process_details sadabs
_exptl_crystal_colour colourless
_exptl_crystal_density_diffrn 1.300
_exptl_crystal_description block
_exptl_crystal_F_000 912
_exptl_crystal_size_max 0.170
_exptl_crystal_size_mid 0.130
_exptl_crystal_size_min 0.090
_refine_diff_density_max 0.137
_refine_diff_density_min -0.289
_refine_diff_density_rms 0.037
_refine_ls_abs_structure_details
; 
 Flack x determined using 1781 quotients [(I+)-(I-)]/[(I+)+(I-)] 
 (Parsons, Flack and Wagner, Acta Cryst. B69 (2013) 249-259). 
;
_refine_ls_abs_structure_Flack 0.055(9)
_refine_ls_extinction_method none
_refine_ls_goodness_of_fit_ref 1.038
_refine_ls_hydrogen_treatment constr
_refine_ls_matrix_type full
_refine_ls_number_parameters 282
_refine_ls_number_reflns 4371
_refine_ls_number_restraints 1
_refine_ls_restrained_S_all 1.038
_refine_ls_R_factor_all 0.0336
_refine_ls_R_factor_gt 0.0295
_refine_ls_shift/su_max 0.000
_refine_ls_shift/su_mean 0.000
_refine_ls_structure_factor_coef Fsqd
_refine_ls_weighting_details 'w=1/[\s^2^(Fo^2^)+(0.0343P)^2^+0.2721P] where P=(Fo^2^+2Fc^2^)/3'
_refine_ls_weighting_scheme calc
_refine_ls_wR_factor_gt 0.0668
_refine_ls_wR_factor_ref 0.0694
_reflns_Friedel_coverage 0.919
_reflns_Friedel_fraction_full 0.982
_reflns_Friedel_fraction_max 0.980
_reflns_number_gt 4038
_reflns_number_total 4371
_reflns_threshold_expression 'I > 2\s(I)'
_cod_data_source_file d3cc04815b2.cif
_cod_data_source_block ga_210720ca_a
_cod_depositor_comments 'Adding full bibliography for 7132361--7132365.cif.'
_cod_database_code 7132361
_shelx_shelxl_version_number 2016/6
_shelx_space_group_comment
; 
The symmetry employed for this shelxl refinement is uniquely defined 
by the following loop, which should always be used as a source of 
symmetry information in preference to the above space-group names. 
They are only intended as comments. 
;
_shelx_estimated_absorpt_t_min 0.849
_shelx_estimated_absorpt_t_max 0.916

loop_
_space_group_symop_operation_xyz
'x, y, z'
'-x, -y, z+1/2'
'x+1/2, -y+1/2, z'
'-x+1/2, y+1/2, z+1/2'

loop_
_atom_site_label
_atom_site_type_symbol
_atom_site_fract_x
_atom_site_fract_y
_atom_site_fract_z
_atom_site_U_iso_or_equiv
_atom_site_adp_type
_atom_site_occupancy
_atom_site_site_symmetry_order
_atom_site_calc_flag
_atom_site_refinement_flags_posn
_atom_site_refinement_flags_adp
_atom_site_refinement_flags_occupancy
_atom_site_disorder_assembly
_atom_site_disorder_group
S1 S 0.39391(3) 0.21373(6) 0.51319(4) 0.03017(14) Uani 1 1 d . . . . .
O1 O 0.42645(11) 0.06042(19) 0.48453(10) 0.0377(4) Uani 1 1 d . . . . .
O2 O 0.30827(11) 0.2209(2) 0.54100(11) 0.0393(4) Uani 1 1 d . . . . .
O3 O 0.72675(11) 0.4540(2) 0.32184(11) 0.0413(4) Uani 1 1 d . . . . .
N1 N 0.40222(12) 0.3573(2) 0.44176(11) 0.0280(4) Uani 1 1 d . . . . .
C1 C 0.38856(15) 0.5255(3) 0.46961(13) 0.0284(5) Uani 1 1 d . . . . .
C2 C 0.45963(15) 0.6178(3) 0.45752(13) 0.0295(5) Uani 1 1 d . . . . .
H2 H 0.466729 0.731246 0.471624 0.035 Uiso 1 1 calc R U . . .
C3 C 0.52273(14) 0.5172(3) 0.41995(13) 0.0275(5) Uani 1 1 d . . . . .
C4 C 0.60482(15) 0.5539(3) 0.39298(13) 0.0306(5) Uani 1 1 d . . . . .
H4 H 0.630907 0.658680 0.402720 0.037 Uiso 1 1 calc R U . . .
C5 C 0.64648(14) 0.4331(3) 0.35190(13) 0.0306(5) Uani 1 1 d . . . . .
C6 C 0.60693(15) 0.2810(3) 0.33254(13) 0.0302(5) Uani 1 1 d . . . . .
C7 C 0.65323(17) 0.1705(3) 0.27654(16) 0.0427(6) Uani 1 1 d . . . . .
H7A H 0.709474 0.139038 0.298297 0.051 Uiso 1 1 calc R U . . .
H7B H 0.664266 0.235143 0.229708 0.051 Uiso 1 1 calc R U . . .
C8 C 0.60512(19) 0.0127(4) 0.25556(19) 0.0509(7) Uani 1 1 d . . . . .
H8A H 0.626527 -0.029593 0.206320 0.061 Uiso 1 1 calc R U . . .
H8B H 0.615804 -0.073791 0.294472 0.061 Uiso 1 1 calc R U . . .
C9 C 0.5100(2) 0.0454(4) 0.24990(18) 0.0486(7) Uani 1 1 d . . . . .
H9A H 0.480174 -0.056116 0.231947 0.058 Uiso 1 1 calc R U . . .
H9B H 0.499081 0.136042 0.213028 0.058 Uiso 1 1 calc R U . . .
C10 C 0.47616(17) 0.0950(3) 0.32777(16) 0.0380(6) Uani 1 1 d . . . . .
H10A H 0.414493 0.122911 0.323853 0.046 Uiso 1 1 calc R U . . .
H10B H 0.482115 -0.000227 0.363111 0.046 Uiso 1 1 calc R U . . .
C11 C 0.52481(16) 0.2438(3) 0.35888(14) 0.0303(5) Uani 1 1 d . . . . .
C12 C 0.48650(14) 0.3611(3) 0.40696(13) 0.0273(5) Uani 1 1 d . . . . .
C13 C 0.46392(15) 0.2891(3) 0.58331(14) 0.0292(5) Uani 1 1 d . . . . .
C14 C 0.55178(15) 0.2690(3) 0.57398(15) 0.0327(5) Uani 1 1 d . . . . .
H14 H 0.573500 0.212998 0.530545 0.039 Uiso 1 1 calc R U . . .
C15 C 0.60730(16) 0.3305(3) 0.62803(14) 0.0344(6) Uani 1 1 d . . . . .
H15 H 0.667322 0.316002 0.621639 0.041 Uiso 1 1 calc R U . . .
C16 C 0.57677(16) 0.4133(3) 0.69152(14) 0.0329(5) Uani 1 1 d . . . . .
C17 C 0.48852(16) 0.4338(3) 0.69946(15) 0.0366(6) Uani 1 1 d . . . . .
H17 H 0.466841 0.490769 0.742629 0.044 Uiso 1 1 calc R U . . .
C18 C 0.43185(16) 0.3730(3) 0.64596(14) 0.0338(5) Uani 1 1 d . . . . .
H18 H 0.371843 0.388492 0.651993 0.041 Uiso 1 1 calc R U . . .
C19 C 0.63687(18) 0.4809(4) 0.75029(17) 0.0447(6) Uani 1 1 d . . . . .
H19A H 0.695817 0.449503 0.737380 0.067 Uiso 1 1 calc R U . . .
H19B H 0.621955 0.434753 0.800053 0.067 Uiso 1 1 calc R U . . .
H19C H 0.632135 0.602623 0.751855 0.067 Uiso 1 1 calc R U . . .
C20 C 0.30637(14) 0.5820(3) 0.50087(13) 0.0296(5) Uani 1 1 d . . . . .
C21 C 0.22826(15) 0.5204(3) 0.47443(15) 0.0365(6) Uani 1 1 d . . . . .
H21 H 0.227271 0.433403 0.437876 0.044 Uiso 1 1 calc R U . . .
C22 C 0.15203(15) 0.5864(3) 0.50161(18) 0.0441(7) Uani 1 1 d . . . . .
H22 H 0.098897 0.544667 0.483361 0.053 Uiso 1 1 calc R U . . .
C23 C 0.15277(18) 0.7124(4) 0.55495(18) 0.0484(7) Uani 1 1 d . . . . .
H23 H 0.100252 0.756069 0.573648 0.058 Uiso 1 1 calc R U . . .
C24 C 0.23006(18) 0.7751(4) 0.58129(18) 0.0482(7) Uani 1 1 d . . . . .
H24 H 0.230727 0.862432 0.617694 0.058 Uiso 1 1 calc R U . . .
C25 C 0.30641(16) 0.7095(3) 0.55410(15) 0.0368(6) Uani 1 1 d . . . . .
H25 H 0.359402 0.752431 0.572132 0.044 Uiso 1 1 calc R U . . .
C26 C 0.76737(18) 0.6095(4) 0.3358(2) 0.0587(9) Uani 1 1 d . . . . .
H26A H 0.730184 0.700143 0.318283 0.088 Uiso 1 1 calc R U . . .
H26B H 0.821997 0.613788 0.308370 0.088 Uiso 1 1 calc R U . . .
H26C H 0.777953 0.621820 0.390303 0.088 Uiso 1 1 calc R U . . .

loop_
_atom_site_aniso_label
_atom_site_aniso_U_11
_atom_site_aniso_U_22
_atom_site_aniso_U_33
_atom_site_aniso_U_23
_atom_site_aniso_U_13
_atom_site_aniso_U_12
S1 0.0319(3) 0.0227(2) 0.0359(3) 0.0020(2) 0.0034(3) -0.0035(2)
O1 0.0453(10) 0.0221(8) 0.0458(10) 0.0006(7) 0.0029(8) -0.0026(7)
O2 0.0310(9) 0.0366(9) 0.0503(11) 0.0082(8) 0.0060(8) -0.0063(7)
O3 0.0321(9) 0.0401(10) 0.0518(12) -0.0010(8) 0.0088(8) 0.0004(7)
N1 0.0321(10) 0.0220(9) 0.0300(10) -0.0003(8) 0.0021(8) -0.0023(7)
C1 0.0352(12) 0.0229(11) 0.0272(13) -0.0014(9) 0.0000(9) 0.0012(9)
C2 0.0377(12) 0.0211(11) 0.0296(12) -0.0026(9) 0.0008(10) -0.0010(9)
C3 0.0339(12) 0.0241(11) 0.0245(11) -0.0015(9) 0.0010(9) -0.0011(9)
C4 0.0343(12) 0.0257(11) 0.0318(13) -0.0008(9) 0.0004(10) -0.0036(9)
C5 0.0302(12) 0.0335(12) 0.0281(12) 0.0033(10) 0.0009(10) 0.0008(9)
C6 0.0364(13) 0.0283(12) 0.0258(12) -0.0015(9) 0.0012(10) 0.0053(9)
C7 0.0465(16) 0.0395(14) 0.0422(15) -0.0094(12) 0.0066(12) 0.0075(12)
C8 0.0617(19) 0.0412(16) 0.0498(18) -0.0183(14) 0.0092(14) 0.0071(13)
C9 0.0595(18) 0.0417(16) 0.0446(16) -0.0184(13) -0.0027(14) -0.0027(13)
C10 0.0448(14) 0.0270(12) 0.0423(15) -0.0103(11) -0.0004(11) -0.0028(10)
C11 0.0372(12) 0.0252(11) 0.0286(12) -0.0012(9) -0.0034(10) 0.0016(9)
C12 0.0298(12) 0.0254(11) 0.0267(12) -0.0007(9) 0.0008(9) -0.0007(9)
C13 0.0337(12) 0.0234(11) 0.0304(12) 0.0026(9) 0.0042(10) 0.0001(9)
C14 0.0341(12) 0.0298(12) 0.0342(13) -0.0020(10) 0.0081(10) 0.0046(10)
C15 0.0296(12) 0.0363(13) 0.0374(14) 0.0010(11) 0.0047(10) 0.0014(10)
C16 0.0383(13) 0.0283(11) 0.0320(13) 0.0031(10) 0.0007(10) -0.0007(10)
C17 0.0417(14) 0.0377(13) 0.0304(13) -0.0030(11) 0.0086(11) 0.0052(11)
C18 0.0316(12) 0.0349(13) 0.0349(13) 0.0039(10) 0.0089(11) 0.0056(10)
C19 0.0474(15) 0.0487(16) 0.0381(15) -0.0045(12) -0.0024(12) -0.0020(12)
C20 0.0323(11) 0.0264(11) 0.0300(13) 0.0025(9) 0.0008(10) 0.0013(8)
C21 0.0367(13) 0.0283(12) 0.0446(15) 0.0058(11) -0.0053(11) -0.0017(10)
C22 0.0313(13) 0.0371(13) 0.0638(19) 0.0204(14) -0.0045(13) 0.0010(10)
C23 0.0397(16) 0.0534(17) 0.0521(18) 0.0110(14) 0.0072(13) 0.0148(12)
C24 0.0491(17) 0.0552(18) 0.0403(15) -0.0063(13) 0.0043(13) 0.0170(13)
C25 0.0370(14) 0.0391(14) 0.0343(13) -0.0041(11) -0.0009(11) 0.0052(10)
C26 0.0360(15) 0.0369(15) 0.103(3) 0.0028(16) 0.0162(16) -0.0028(12)

loop_
_atom_type_symbol
_atom_type_description
_atom_type_scat_dispersion_real
_atom_type_scat_dispersion_imag
_atom_type_scat_source
C C 0.0137 0.0067 'International Tables Vol C Tables 4.2.6.8 and 6.1.1.4'
H H 0.0000 0.0000 'International Tables Vol C Tables 4.2.6.8 and 6.1.1.4'
N N 0.0241 0.0134 'International Tables Vol C Tables 4.2.6.8 and 6.1.1.4'
O O 0.0389 0.0241 'International Tables Vol C Tables 4.2.6.8 and 6.1.1.4'
S S 0.2925 0.4295 'International Tables Vol C Tables 4.2.6.8 and 6.1.1.4'

loop_
_geom_angle_atom_site_label_1
_geom_angle_atom_site_label_2
_geom_angle_atom_site_label_3
_geom_angle
_geom_angle_site_symmetry_1
_geom_angle_site_symmetry_3
_geom_angle_publ_flag
O1 S1 O2 119.44(10) . . ?
O1 S1 N1 107.09(10) . . ?
O2 S1 N1 107.29(10) . . ?
O1 S1 C13 109.00(11) . . ?
O2 S1 C13 109.08(11) . . ?
N1 S1 C13 103.80(10) . . ?
C5 O3 C26 116.6(2) . . ?
C12 N1 C1 104.87(17) . . ?
C12 N1 S1 113.18(15) . . ?
C1 N1 S1 111.47(15) . . ?
C2 C1 N1 109.64(19) . . ?
C2 C1 C20 127.4(2) . . ?
N1 C1 C20 122.85(19) . . ?
C1 C2 C3 109.11(19) . . ?
C1 C2 H2 125.4 . . ?
C3 C2 H2 125.4 . . ?
C12 C3 C4 120.3(2) . . ?
C12 C3 C2 107.67(19) . . ?
C4 C3 C2 131.8(2) . . ?
C5 C4 C3 117.7(2) . . ?
C5 C4 H4 121.2 . . ?
C3 C4 H4 121.2 . . ?
O3 C5 C4 123.4(2) . . ?
O3 C5 C6 114.4(2) . . ?
C4 C5 C6 122.1(2) . . ?
C11 C6 C5 120.4(2) . . ?
C11 C6 C7 122.1(2) . . ?
C5 C6 C7 117.2(2) . . ?
C6 C7 C8 114.4(2) . . ?
C6 C7 H7A 108.7 . . ?
C8 C7 H7A 108.7 . . ?
C6 C7 H7B 108.7 . . ?
C8 C7 H7B 108.7 . . ?
H7A C7 H7B 107.6 . . ?
C9 C8 C7 110.9(2) . . ?
C9 C8 H8A 109.5 . . ?
C7 C8 H8A 109.5 . . ?
C9 C8 H8B 109.5 . . ?
C7 C8 H8B 109.5 . . ?
H8A C8 H8B 108.0 . . ?
C8 C9 C10 109.0(2) . . ?
C8 C9 H9A 109.9 . . ?
C10 C9 H9A 109.9 . . ?
C8 C9 H9B 109.9 . . ?
C10 C9 H9B 109.9 . . ?
H9A C9 H9B 108.3 . . ?
C11 C10 C9 111.0(2) . . ?
C11 C10 H10A 109.4 . . ?
C9 C10 H10A 109.4 . . ?
C11 C10 H10B 109.4 . . ?
C9 C10 H10B 109.4 . . ?
H10A C10 H10B 108.0 . . ?
C6 C11 C12 116.7(2) . . ?
C6 C11 C10 120.5(2) . . ?
C12 C11 C10 122.3(2) . . ?
C3 C12 C11 122.1(2) . . ?
C3 C12 N1 108.46(19) . . ?
C11 C12 N1 128.9(2) . . ?
C18 C13 C14 120.4(2) . . ?
C18 C13 S1 120.22(19) . . ?
C14 C13 S1 119.31(18) . . ?
C15 C14 C13 119.7(2) . . ?
C15 C14 H14 120.1 . . ?
C13 C14 H14 120.1 . . ?
C14 C15 C16 120.9(2) . . ?
C14 C15 H15 119.5 . . ?
C16 C15 H15 119.5 . . ?
C15 C16 C17 118.5(2) . . ?
C15 C16 C19 121.1(2) . . ?
C17 C16 C19 120.4(2) . . ?
C18 C17 C16 121.5(2) . . ?
C18 C17 H17 119.3 . . ?
C16 C17 H17 119.3 . . ?
C17 C18 C13 118.9(2) . . ?
C17 C18 H18 120.5 . . ?
C13 C18 H18 120.5 . . ?
C16 C19 H19A 109.5 . . ?
C16 C19 H19B 109.5 . . ?
H19A C19 H19B 109.5 . . ?
C16 C19 H19C 109.5 . . ?
H19A C19 H19C 109.5 . . ?
H19B C19 H19C 109.5 . . ?
C25 C20 C21 119.2(2) . . ?
C25 C20 C1 118.8(2) . . ?
C21 C20 C1 121.9(2) . . ?
C22 C21 C20 119.9(2) . . ?
C22 C21 H21 120.1 . . ?
C20 C21 H21 120.1 . . ?
C23 C22 C21 120.5(2) . . ?
C23 C22 H22 119.7 . . ?
C21 C22 H22 119.7 . . ?
C22 C23 C24 120.1(2) . . ?
C22 C23 H23 120.0 . . ?
C24 C23 H23 120.0 . . ?
C23 C24 C25 119.5(3) . . ?
C23 C24 H24 120.2 . . ?
C25 C24 H24 120.2 . . ?
C24 C25 C20 120.8(3) . . ?
C24 C25 H25 119.6 . . ?
C20 C25 H25 119.6 . . ?
O3 C26 H26A 109.5 . . ?
O3 C26 H26B 109.5 . . ?
H26A C26 H26B 109.5 . . ?
O3 C26 H26C 109.5 . . ?
H26A C26 H26C 109.5 . . ?
H26B C26 H26C 109.5 . . ?

loop_
_geom_bond_atom_site_label_1
_geom_bond_atom_site_label_2
_geom_bond_distance
_geom_bond_site_symmetry_2
_geom_bond_publ_flag
S1 O1 1.4234(17) . ?
S1 O2 1.4239(17) . ?
S1 N1 1.7114(19) . ?
S1 C13 1.757(2) . ?
O3 C5 1.370(3) . ?
O3 C26 1.420(3) . ?
N1 C12 1.451(3) . ?
N1 C1 1.452(3) . ?
C1 C2 1.350(3) . ?
C1 C20 1.467(3) . ?
C2 C3 1.435(3) . ?
C2 H2 0.9500 . ?
C3 C12 1.393(3) . ?
C3 C4 1.397(3) . ?
C4 C5 1.373(3) . ?
C4 H4 0.9500 . ?
C5 C6 1.409(3) . ?
C6 C11 1.395(3) . ?
C6 C7 1.511(3) . ?
C7 C8 1.517(4) . ?
C7 H7A 0.9900 . ?
C7 H7B 0.9900 . ?
C8 C9 1.510(4) . ?
C8 H8A 0.9900 . ?
C8 H8B 0.9900 . ?
C9 C10 1.523(4) . ?
C9 H9A 0.9900 . ?
C9 H9B 0.9900 . ?
C10 C11 1.517(3) . ?
C10 H10A 0.9900 . ?
C10 H10B 0.9900 . ?
C11 C12 1.400(3) . ?
C13 C18 1.386(3) . ?
C13 C14 1.390(3) . ?
C14 C15 1.379(4) . ?
C14 H14 0.9500 . ?
C15 C16 1.385(3) . ?
C15 H15 0.9500 . ?
C16 C17 1.393(3) . ?
C16 C19 1.499(4) . ?
C17 C18 1.381(4) . ?
C17 H17 0.9500 . ?
C18 H18 0.9500 . ?
C19 H19A 0.9800 . ?
C19 H19B 0.9800 . ?
C19 H19C 0.9800 . ?
C20 C25 1.388(3) . ?
C20 C21 1.395(3) . ?
C21 C22 1.387(4) . ?
C21 H21 0.9500 . ?
C22 C23 1.380(4) . ?
C22 H22 0.9500 . ?
C23 C24 1.386(4) . ?
C23 H23 0.9500 . ?
C24 C25 1.387(4) . ?
C24 H24 0.9500 . ?
C25 H25 0.9500 . ?
C26 H26A 0.9800 . ?
C26 H26B 0.9800 . ?
C26 H26C 0.9800 . ?

loop_
_geom_torsion_atom_site_label_1
_geom_torsion_atom_site_label_2
_geom_torsion_atom_site_label_3
_geom_torsion_atom_site_label_4
_geom_torsion
_geom_torsion_site_symmetry_1
_geom_torsion_site_symmetry_2
_geom_torsion_site_symmetry_3
_geom_torsion_site_symmetry_4
_geom_torsion_publ_flag
O1 S1 N1 C12 -49.49(18) . . . . ?
O2 S1 N1 C12 -178.85(15) . . . . ?
C13 S1 N1 C12 65.75(17) . . . . ?
O1 S1 N1 C1 -167.42(15) . . . . ?
O2 S1 N1 C1 63.22(17) . . . . ?
C13 S1 N1 C1 -52.19(16) . . . . ?
C12 N1 C1 C2 -3.8(2) . . . . ?
S1 N1 C1 C2 118.98(18) . . . . ?
C12 N1 C1 C20 172.4(2) . . . . ?
S1 N1 C1 C20 -64.8(2) . . . . ?
N1 C1 C2 C3 1.2(3) . . . . ?
C20 C1 C2 C3 -174.8(2) . . . . ?
C1 C2 C3 C12 2.1(3) . . . . ?
C1 C2 C3 C4 177.7(2) . . . . ?
C12 C3 C4 C5 1.8(3) . . . . ?
C2 C3 C4 C5 -173.2(2) . . . . ?
C26 O3 C5 C4 0.8(4) . . . . ?
C26 O3 C5 C6 176.3(3) . . . . ?
C3 C4 C5 O3 179.4(2) . . . . ?
C3 C4 C5 C6 4.2(4) . . . . ?
O3 C5 C6 C11 -179.6(2) . . . . ?
C4 C5 C6 C11 -4.0(4) . . . . ?
O3 C5 C6 C7 -5.5(3) . . . . ?
C4 C5 C6 C7 170.0(2) . . . . ?
C11 C6 C7 C8 -3.4(4) . . . . ?
C5 C6 C7 C8 -177.3(2) . . . . ?
C6 C7 C8 C9 37.4(4) . . . . ?
C7 C8 C9 C10 -64.3(3) . . . . ?
C8 C9 C10 C11 55.9(3) . . . . ?
C5 C6 C11 C12 -2.4(3) . . . . ?
C7 C6 C11 C12 -176.1(2) . . . . ?
C5 C6 C11 C10 169.6(2) . . . . ?
C7 C6 C11 C10 -4.1(4) . . . . ?
C9 C10 C11 C6 -22.4(3) . . . . ?
C9 C10 C11 C12 149.1(2) . . . . ?
C4 C3 C12 C11 -8.5(3) . . . . ?
C2 C3 C12 C11 167.7(2) . . . . ?
C4 C3 C12 N1 179.3(2) . . . . ?
C2 C3 C12 N1 -4.5(3) . . . . ?
C6 C11 C12 C3 8.5(3) . . . . ?
C10 C11 C12 C3 -163.3(2) . . . . ?
C6 C11 C12 N1 179.0(2) . . . . ?
C10 C11 C12 N1 7.2(4) . . . . ?
C1 N1 C12 C3 5.1(2) . . . . ?
S1 N1 C12 C3 -116.61(17) . . . . ?
C1 N1 C12 C11 -166.4(2) . . . . ?
S1 N1 C12 C11 71.9(3) . . . . ?
O1 S1 C13 C18 -144.72(18) . . . . ?
O2 S1 C13 C18 -12.7(2) . . . . ?
N1 S1 C13 C18 101.41(19) . . . . ?
O1 S1 C13 C14 37.5(2) . . . . ?
O2 S1 C13 C14 169.55(18) . . . . ?
N1 S1 C13 C14 -76.32(19) . . . . ?
C18 C13 C14 C15 1.0(3) . . . . ?
S1 C13 C14 C15 178.78(19) . . . . ?
C13 C14 C15 C16 -0.4(4) . . . . ?
C14 C15 C16 C17 -0.3(4) . . . . ?
C14 C15 C16 C19 -179.8(2) . . . . ?
C15 C16 C17 C18 0.3(4) . . . . ?
C19 C16 C17 C18 179.8(2) . . . . ?
C16 C17 C18 C13 0.4(4) . . . . ?
C14 C13 C18 C17 -1.0(3) . . . . ?
S1 C13 C18 C17 -178.75(19) . . . . ?
C2 C1 C20 C25 -32.1(4) . . . . ?
N1 C1 C20 C25 152.4(2) . . . . ?
C2 C1 C20 C21 142.9(3) . . . . ?
N1 C1 C20 C21 -32.6(3) . . . . ?
C25 C20 C21 C22 -0.2(4) . . . . ?
C1 C20 C21 C22 -175.1(2) . . . . ?
C20 C21 C22 C23 -0.3(4) . . . . ?
C21 C22 C23 C24 0.7(4) . . . . ?
C22 C23 C24 C25 -0.5(4) . . . . ?
C23 C24 C25 C20 0.0(4) . . . . ?
C21 C20 C25 C24 0.3(4) . . . . ?
C1 C20 C25 C24 175.4(2) . . . . ?
